data_7037140
loop_
_publ_author_name
'Razborov, D. A.'
'Lukoyanov, A. N.'
'Baranov, E. V.'
'Fedushkin, I. L.'

_publ_section_title
;
 Addition of phenylacetylene to a magnesium complex of
 monoiminoacenaphtheneone (dpp-mian).
;
_journal_issue 47
_journal_name_full 'Dalton transactions (Cambridge, England : 2003)'
_journal_page_first 20532
_journal_page_last 20541
_journal_paper_doi 10.1039/c5dt03174e
_journal_volume 44
_journal_year 2015
_chemical_formula_sum 'C96 H102 Mg2 N2 O6'
_chemical_formula_weight 1428.41
_space_group_crystal_system triclinic
_space_group_IT_number 2
_space_group_name_Hall '-P 1'
_space_group_name_H-M_alt 'P -1'
_symmetry_space_group_name_Hall '-P 1'
_symmetry_space_group_name_H-M 'P -1'
_atom_sites_solution_hydrogens geom
_atom_sites_solution_primary direct
_atom_sites_solution_secondary difmap
_audit_creation_method SHELXL-2014/7
_audit_update_record
;
2015-08-17 deposited with the CCDC.
2015-10-26 downloaded from the CCDC.
;
_cell_angle_alpha 98.9945(19)
_cell_angle_beta 94.5901(18)
_cell_angle_gamma 109.5268(17)
_cell_formula_units_Z 1
_cell_length_a 10.5447(12)
_cell_length_b 12.8512(15)
_cell_length_c 15.2786(17)
_cell_measurement_reflns_used 9511
_cell_measurement_temperature 100(2)
_cell_measurement_theta_max 27.90
_cell_measurement_theta_min 2.59
_cell_volume 1907.8(4)
_computing_cell_refinement 'Bruker SAINT'
_computing_data_collection 'Bruker APEX2'
_computing_data_reduction 'Bruker SAINT'
_computing_molecular_graphics 'Bruker SHELXTL'
_computing_publication_material 'Bruker SHELXTL'
_computing_structure_refinement 'SHELXL-2014/7 (Sheldrick, 2014)'
_computing_structure_solution 'SHELXS-2013/1 (Sheldrick, 2013)'
_diffrn_ambient_temperature 100(2)
_diffrn_measured_fraction_theta_full 0.992
_diffrn_measured_fraction_theta_max 0.992
_diffrn_measurement_device_type 'Bruker D8 Quest CMOS'
_diffrn_radiation_type MoK\a
_diffrn_radiation_wavelength 0.71073
_diffrn_reflns_av_R_equivalents 0.0224
_diffrn_reflns_av_unetI/netI 0.0290
_diffrn_reflns_laue_measured_fraction_full 0.992
_diffrn_reflns_laue_measured_fraction_max 0.992
_diffrn_reflns_limit_h_max 13
_diffrn_reflns_limit_h_min -13
_diffrn_reflns_limit_k_max 15
_diffrn_reflns_limit_k_min -15
_diffrn_reflns_limit_l_max 18
_diffrn_reflns_limit_l_min -18
_diffrn_reflns_number 17520
_diffrn_reflns_point_group_measured_fraction_full 0.992
_diffrn_reflns_point_group_measured_fraction_max 0.992
_diffrn_reflns_theta_full 25.242
_diffrn_reflns_theta_max 25.997
_diffrn_reflns_theta_min 2.587
_diffrn_source 'microfocus tube'
_exptl_absorpt_coefficient_mu 0.091
_exptl_absorpt_correction_T_max 0.7457
_exptl_absorpt_correction_T_min 0.6654
_exptl_absorpt_correction_type multi-scan
_exptl_absorpt_process_details 'SADABS 2012/1 (Bruker AXS Inc.)'
_exptl_crystal_colour colorless
_exptl_crystal_density_diffrn 1.243
_exptl_crystal_description prism
_exptl_crystal_F_000 764
_exptl_crystal_size_max 0.360
_exptl_crystal_size_mid 0.320
_exptl_crystal_size_min 0.300
_refine_diff_density_max 0.764
_refine_diff_density_min -0.439
_refine_diff_density_rms 0.058
_refine_ls_extinction_method none
_refine_ls_goodness_of_fit_ref 1.045
_refine_ls_hydrogen_treatment constr
_refine_ls_matrix_type full
_refine_ls_number_parameters 498
_refine_ls_number_reflns 7424
_refine_ls_number_restraints 47
_refine_ls_restrained_S_all 1.063
_refine_ls_R_factor_all 0.0665
_refine_ls_R_factor_gt 0.0554
_refine_ls_shift/su_max 0.000
_refine_ls_shift/su_mean 0.000
_refine_ls_structure_factor_coef Fsqd
_refine_ls_weighting_details 'w=1/[\s^2^(Fo^2^)+(0.0857P)^2^+1.1372P] where P=(Fo^2^+2Fc^2^)/3'
_refine_ls_weighting_scheme calc
_refine_ls_wR_factor_gt 0.1467
_refine_ls_wR_factor_ref 0.1535
_reflns_Friedel_coverage 0.000
_reflns_number_gt 6179
_reflns_number_total 7424
_reflns_threshold_expression 'I > 2\s(I)'
_cod_data_source_file c5dt03174e2.cif
_cod_data_source_block mgqian2m
_cod_depositor_comments 'Adding full bibliography for 7037137--7037142.cif.'
_cod_database_code 7037140
_shelx_shelxl_version_number 2014/7
_shelx_space_group_comment
;
The symmetry employed for this shelxl refinement is uniquely defined
by the following loop, which should always be used as a source of
symmetry information in preference to the above space-group names.
They are only intended as comments.
;
_shelx_estimated_absorpt_t_min 0.968
_shelx_estimated_absorpt_t_max 0.973

loop_
_space_group_symop_operation_xyz
'x, y, z'
'-x, -y, -z'

loop_
_atom_site_label
_atom_site_type_symbol
_atom_site_fract_x
_atom_site_fract_y
_atom_site_fract_z
_atom_site_U_iso_or_equiv
_atom_site_adp_type
_atom_site_occupancy
_atom_site_site_symmetry_order
_atom_site_calc_flag
_atom_site_refinement_flags_posn
_atom_site_refinement_flags_adp
_atom_site_refinement_flags_occupancy
_atom_site_disorder_assembly
_atom_site_disorder_group
Mg1 Mg 0.45886(6) 0.08347(5) 0.06774(4) 0.01817(16) Uani 1 1 d . . . . .
O1 O 0.52657(12) -0.04794(10) 0.06240(8) 0.0187(3) Uani 1 1 d . . . . .
O2 O 0.63791(13) 0.21600(11) 0.11499(9) 0.0266(3) Uani 1 1 d . . . . .
N1 N 0.40059(15) 0.01673(13) 0.19438(10) 0.0196(3) Uani 1 1 d . . . . .
C1 C 0.55633(17) -0.07434(15) 0.14418(11) 0.0185(4) Uani 1 1 d . . . . .
C2 C 0.45106(17) -0.05799(15) 0.20488(11) 0.0191(4) Uani 1 1 d . . . . .
C3 C 0.41133(18) -0.15050(16) 0.25423(12) 0.0222(4) Uani 1 1 d . . . . .
C4 C 0.46035(18) -0.23169(16) 0.21231(12) 0.0235(4) Uani 1 1 d . . . . .
C5 C 0.53833(18) -0.19685(16) 0.14517(12) 0.0220(4) Uani 1 1 d . . . . .
C6 C 0.5922(2) -0.26761(18) 0.09955(14) 0.0303(4) Uani 1 1 d . . . . .
H6A H 0.6476 -0.2451 0.0549 0.036 Uiso 1 1 calc R U . . .
C7 C 0.5632(3) -0.37572(19) 0.12043(16) 0.0388(5) Uani 1 1 d . . . . .
H7A H 0.5967 -0.4271 0.0869 0.047 Uiso 1 1 calc R U . . .
C8 C 0.4895(2) -0.40941(18) 0.18646(16) 0.0380(5) Uani 1 1 d . . . . .
H8A H 0.4744 -0.4824 0.1990 0.046 Uiso 1 1 calc R U . . .
C9 C 0.4354(2) -0.33654(17) 0.23640(14) 0.0296(4) Uani 1 1 d . . . . .
C10 C 0.3590(2) -0.35637(19) 0.30754(15) 0.0355(5) Uani 1 1 d . . . . .
H10A H 0.3389 -0.4263 0.3267 0.043 Uiso 1 1 calc R U . . .
C11 C 0.3135(2) -0.2765(2) 0.34936(15) 0.0350(5) Uani 1 1 d . . . . .
H11A H 0.2629 -0.2925 0.3974 0.042 Uiso 1 1 calc R U . . .
C12 C 0.33860(19) -0.17185(19) 0.32411(13) 0.0288(4) Uani 1 1 d . . . . .
H12A H 0.3063 -0.1175 0.3544 0.035 Uiso 1 1 calc R U . . .
C13 C 0.70328(18) -0.00253(15) 0.18823(12) 0.0200(4) Uani 1 1 d . . . . .
C14 C 0.73984(17) 0.03531(16) 0.28674(12) 0.0221(4) Uani 1 1 d . . . . .
C15 C 0.72330(19) -0.03808(19) 0.34576(14) 0.0303(5) Uani 1 1 d . . . . .
H15A H 0.6800 -0.1167 0.3241 0.036 Uiso 1 1 calc R U . . .
C16 C 0.7696(2) 0.0024(2) 0.43635(14) 0.0379(5) Uani 1 1 d . . . . .
H16A H 0.7568 -0.0488 0.4762 0.045 Uiso 1 1 calc R U . . .
C17 C 0.8331(2) 0.1149(2) 0.46896(14) 0.0385(6) Uani 1 1 d . . . . .
H17A H 0.8655 0.1417 0.5311 0.046 Uiso 1 1 calc R U . . .
C18 C 0.8501(2) 0.1893(2) 0.41161(15) 0.0369(5) Uani 1 1 d . . . . .
H18A H 0.8943 0.2677 0.4339 0.044 Uiso 1 1 calc R U . . .
C19 C 0.80283(19) 0.14978(18) 0.32146(13) 0.0283(4) Uani 1 1 d . . . . .
H19A H 0.8135 0.2018 0.2824 0.034 Uiso 1 1 calc R U . . .
C20 C 0.79986(19) 0.02241(17) 0.13704(13) 0.0262(4) Uani 1 1 d . . . . .
H20A H 0.8913 0.0640 0.1633 0.031 Uiso 1 1 calc R U . . .
H20B H 0.7780 -0.0012 0.0739 0.031 Uiso 1 1 calc R U . . .
C21 C 0.29364(18) 0.02580(16) 0.24414(12) 0.0211(4) Uani 1 1 d . . . . .
C22 C 0.32449(19) 0.11490(17) 0.31643(12) 0.0251(4) Uani 1 1 d . . . . .
C23 C 0.2207(2) 0.12206(18) 0.36505(12) 0.0280(4) Uani 1 1 d . . . . .
H23A H 0.2402 0.1814 0.4155 0.034 Uiso 1 1 calc R U . . .
C24 C 0.0910(2) 0.04552(18) 0.34191(13) 0.0282(4) Uani 1 1 d . . . . .
H24A H 0.0219 0.0510 0.3767 0.034 Uiso 1 1 calc R U . . .
C25 C 0.06169(19) -0.03881(17) 0.26833(13) 0.0254(4) Uani 1 1 d . . . . .
H25A H -0.0290 -0.0904 0.2516 0.031 Uiso 1 1 calc R U . . .
C26 C 0.16086(18) -0.05098(16) 0.21751(12) 0.0221(4) Uani 1 1 d . . . . .
C27 C 0.4654(2) 0.2019(2) 0.34323(14) 0.0367(5) Uani 1 1 d . . . . .
H27A H 0.5224 0.1870 0.2970 0.044 Uiso 1 1 calc R U . . .
C28 C 0.4635(3) 0.3208(2) 0.3454(2) 0.0514(7) Uani 1 1 d . . . . .
H28A H 0.4162 0.3237 0.2884 0.077 Uiso 1 1 calc R U . . .
H28B H 0.5570 0.3745 0.3548 0.077 Uiso 1 1 calc R U . . .
H28C H 0.4160 0.3405 0.3944 0.077 Uiso 1 1 calc R U . . .
C29 C 0.5287(3) 0.1911(3) 0.43197(17) 0.0617(9) Uani 1 1 d . . . . .
H29A H 0.5296 0.1145 0.4282 0.092 Uiso 1 1 calc R U . . .
H29B H 0.4756 0.2067 0.4788 0.092 Uiso 1 1 calc R U . . .
H29C H 0.6221 0.2451 0.4466 0.092 Uiso 1 1 calc R U . . .
C30 C 0.12102(19) -0.14165(17) 0.13416(13) 0.0263(4) Uani 1 1 d . . . . .
H30A H 0.2061 -0.1454 0.1115 0.032 Uiso 1 1 calc R U . . .
C31 C 0.0394(2) -0.11077(18) 0.06217(13) 0.0288(4) Uani 1 1 d . . . . .
H31A H 0.0902 -0.0348 0.0534 0.043 Uiso 1 1 calc R U . . .
H31B H -0.0480 -0.1129 0.0809 0.043 Uiso 1 1 calc R U . . .
H31C H 0.0235 -0.1647 0.0059 0.043 Uiso 1 1 calc R U . . .
C32 C 0.0400(2) -0.25773(19) 0.15174(17) 0.0401(5) Uani 1 1 d . . . . .
H32A H 0.0933 -0.2769 0.1980 0.060 Uiso 1 1 calc R U . . .
H32B H 0.0203 -0.3140 0.0964 0.060 Uiso 1 1 calc R U . . .
H32C H -0.0455 -0.2567 0.1720 0.060 Uiso 1 1 calc R U . . .
C33 C 0.32056(19) 0.17188(16) 0.08652(12) 0.0245(4) Uani 1 1 d . . . . .
C34 C 0.25725(19) 0.23132(16) 0.11133(12) 0.0238(4) Uani 1 1 d . . . . .
C35 C 0.18788(18) 0.30570(15) 0.14219(12) 0.0218(4) Uani 1 1 d . . . . .
C36 C 0.13041(19) 0.29938(16) 0.22119(13) 0.0249(4) Uani 1 1 d . . . . .
H36A H 0.1339 0.2430 0.2538 0.030 Uiso 1 1 calc R U . . .
C37 C 0.0686(2) 0.37434(17) 0.25236(14) 0.0285(4) Uani 1 1 d . . . . .
H37A H 0.0306 0.3695 0.3066 0.034 Uiso 1 1 calc R U . . .
C38 C 0.0614(2) 0.45595(17) 0.20582(15) 0.0303(5) Uani 1 1 d . . . . .
H38A H 0.0187 0.5073 0.2275 0.036 Uiso 1 1 calc R U . . .
C39 C 0.1169(2) 0.46240(17) 0.12708(15) 0.0300(4) Uani 1 1 d . . . . .
H39A H 0.1123 0.5186 0.0945 0.036 Uiso 1 1 calc R U . . .
C40 C 0.17883(19) 0.38815(17) 0.09544(13) 0.0263(4) Uani 1 1 d . . . . .
H40A H 0.2159 0.3933 0.0409 0.032 Uiso 1 1 calc R U . . .
C41 C 0.6498(2) 0.3270(2) 0.15724(18) 0.0457(6) Uani 1 1 d . . . . .
H41A H 0.7146 0.3533 0.2135 0.055 Uiso 1 1 calc R U . . .
H41B H 0.5606 0.3300 0.1705 0.055 Uiso 1 1 calc R U . . .
C42 C 0.7035(3) 0.3977(2) 0.0866(2) 0.0575(8) Uani 1 1 d . U . . .
H42A H 0.6281 0.4096 0.0515 0.069 Uiso 1 1 calc R U . . .
H42B H 0.7714 0.4720 0.1156 0.069 Uiso 1 1 calc R U . . .
C43 C 0.7673(3) 0.3313(2) 0.02751(17) 0.0460(6) Uani 1 1 d . U . . .
H43A H 0.7187 0.3082 -0.0345 0.055 Uiso 1 1 calc R U . . .
H43B H 0.8640 0.3756 0.0265 0.055 Uiso 1 1 calc R U . . .
C44 C 0.7546(2) 0.23207(18) 0.06856(14) 0.0313(5) Uani 1 1 d . . . . .
H44A H 0.7409 0.1649 0.0220 0.038 Uiso 1 1 calc R U . . .
H44B H 0.8373 0.2459 0.1109 0.038 Uiso 1 1 calc R U . . .
O1S O 0.7801(11) 0.5926(9) 0.4777(5) 0.0865(14) Uani 0.476(4) 1 d D U P A 1
C1S C 0.7860(10) 0.6659(8) 0.4165(5) 0.0741(17) Uani 0.476(4) 1 d D . P A 1
H1SA H 0.8555 0.7417 0.4387 0.089 Uiso 0.476(4) 1 calc R U P A 1
H1SB H 0.6967 0.6722 0.3993 0.089 Uiso 0.476(4) 1 calc R U P A 1
C2S C 0.8301(12) 0.5930(11) 0.3380(6) 0.127(4) Uani 0.476(4) 1 d D U P A 1
H2SA H 0.7603 0.5177 0.3147 0.153 Uiso 0.476(4) 1 calc R U P A 1
H2SB H 0.8577 0.6328 0.2883 0.153 Uiso 0.476(4) 1 calc R U P A 1
C3S C 0.9525(7) 0.5895(7) 0.3996(5) 0.0652(14) Uani 0.476(4) 1 d D . P A 1
H3SA H 1.0023 0.5451 0.3686 0.078 Uiso 0.476(4) 1 calc R U P A 1
H3SB H 1.0161 0.6652 0.4294 0.078 Uiso 0.476(4) 1 calc R U P A 1
C4S C 0.8656(9) 0.5302(8) 0.4597(8) 0.093(2) Uani 0.476(4) 1 d D U P A 1
H4SA H 0.8120 0.4515 0.4302 0.112 Uiso 0.476(4) 1 calc R U P A 1
H4SB H 0.9204 0.5301 0.5154 0.112 Uiso 0.476(4) 1 calc R U P A 1
O1S' O 0.9048(6) 0.6340(5) 0.3582(4) 0.0865(14) Uani 0.524(4) 1 d D U P A 2
C1S' C 0.8822(9) 0.5583(8) 0.4212(5) 0.0741(17) Uani 0.524(4) 1 d D . P A 2
H1SC H 0.9691 0.5672 0.4569 0.089 Uiso 0.524(4) 1 calc R U P A 2
H1SD H 0.8393 0.4790 0.3894 0.089 Uiso 0.524(4) 1 calc R U P A 2
C2S' C 0.787(2) 0.592(2) 0.4818(9) 0.127(4) Uani 0.524(4) 1 d D U P A 2
H2SC H 0.8371 0.6522 0.5340 0.153 Uiso 0.524(4) 1 calc R U P A 2
H2SD H 0.7239 0.5271 0.5022 0.153 Uiso 0.524(4) 1 calc R U P A 2
C3S' C 0.7128(7) 0.6354(6) 0.4119(4) 0.0652(14) Uani 0.524(4) 1 d D . P A 2
H3SC H 0.6383 0.5719 0.3731 0.078 Uiso 0.524(4) 1 calc R U P A 2
H3SD H 0.6739 0.6893 0.4421 0.078 Uiso 0.524(4) 1 calc R U P A 2
C4S' C 0.8183(7) 0.6924(7) 0.3576(7) 0.093(2) Uani 0.524(4) 1 d D U P A 2
H4SC H 0.7770 0.6871 0.2958 0.112 Uiso 0.524(4) 1 calc R U P A 2
H4SD H 0.8659 0.7727 0.3855 0.112 Uiso 0.524(4) 1 calc R U P A 2

loop_
_atom_site_aniso_label
_atom_site_aniso_U_11
_atom_site_aniso_U_22
_atom_site_aniso_U_33
_atom_site_aniso_U_23
_atom_site_aniso_U_13
_atom_site_aniso_U_12
Mg1 0.0182(3) 0.0236(3) 0.0157(3) 0.0006(2) 0.0014(2) 0.0129(2)
O1 0.0207(6) 0.0259(7) 0.0139(6) 0.0027(5) 0.0007(5) 0.0150(5)
O2 0.0237(7) 0.0261(7) 0.0271(7) -0.0028(6) 0.0052(5) 0.0082(5)
N1 0.0168(7) 0.0276(8) 0.0160(7) 0.0006(6) 0.0016(6) 0.0117(6)
C1 0.0172(8) 0.0247(9) 0.0158(8) 0.0020(7) 0.0004(7) 0.0114(7)
C2 0.0159(8) 0.0261(9) 0.0150(8) 0.0012(7) -0.0006(6) 0.0088(7)
C3 0.0152(8) 0.0313(10) 0.0202(9) 0.0061(7) -0.0020(7) 0.0089(7)
C4 0.0190(9) 0.0281(10) 0.0214(9) 0.0041(7) -0.0054(7) 0.0079(7)
C5 0.0208(9) 0.0253(9) 0.0204(9) 0.0041(7) -0.0023(7) 0.0101(7)
C6 0.0367(11) 0.0324(11) 0.0268(10) 0.0044(8) 0.0015(8) 0.0198(9)
C7 0.0519(14) 0.0318(11) 0.0382(12) 0.0022(9) 0.0014(10) 0.0252(10)
C8 0.0445(13) 0.0254(11) 0.0424(13) 0.0087(9) -0.0062(10) 0.0122(9)
C9 0.0250(10) 0.0284(10) 0.0314(11) 0.0088(8) -0.0058(8) 0.0055(8)
C10 0.0260(10) 0.0375(12) 0.0382(12) 0.0187(10) -0.0056(9) 0.0024(9)
C11 0.0199(10) 0.0543(14) 0.0311(11) 0.0209(10) 0.0025(8) 0.0083(9)
C12 0.0191(9) 0.0463(12) 0.0240(10) 0.0118(9) 0.0018(7) 0.0135(9)
C13 0.0193(9) 0.0241(9) 0.0207(9) 0.0055(7) 0.0011(7) 0.0130(7)
C14 0.0130(8) 0.0357(10) 0.0202(9) 0.0047(8) 0.0023(7) 0.0123(7)
C15 0.0186(9) 0.0427(12) 0.0280(10) 0.0120(9) 0.0001(8) 0.0070(8)
C16 0.0226(10) 0.0675(16) 0.0239(10) 0.0183(10) 0.0030(8) 0.0122(10)
C17 0.0199(10) 0.0736(17) 0.0189(10) 0.0004(10) 0.0020(8) 0.0165(10)
C18 0.0249(10) 0.0493(13) 0.0325(11) -0.0076(10) 0.0001(9) 0.0156(10)
C19 0.0225(9) 0.0363(11) 0.0271(10) 0.0036(8) 0.0025(8) 0.0130(8)
C20 0.0206(9) 0.0389(11) 0.0210(9) 0.0047(8) 0.0023(7) 0.0134(8)
C21 0.0199(9) 0.0328(10) 0.0169(9) 0.0072(7) 0.0043(7) 0.0161(8)
C22 0.0230(9) 0.0381(11) 0.0186(9) 0.0028(8) 0.0026(7) 0.0175(8)
C23 0.0311(10) 0.0445(12) 0.0164(9) 0.0032(8) 0.0045(8) 0.0246(9)
C24 0.0260(10) 0.0483(12) 0.0217(9) 0.0130(9) 0.0093(8) 0.0239(9)
C25 0.0193(9) 0.0376(11) 0.0262(10) 0.0115(8) 0.0050(7) 0.0160(8)
C26 0.0211(9) 0.0304(10) 0.0211(9) 0.0091(8) 0.0031(7) 0.0154(8)
C27 0.0252(10) 0.0523(14) 0.0278(11) -0.0113(10) 0.0019(8) 0.0163(10)
C28 0.0332(13) 0.0428(14) 0.0647(17) -0.0173(12) 0.0075(12) 0.0081(11)
C29 0.0316(13) 0.115(3) 0.0347(14) -0.0035(15) -0.0057(10) 0.0311(15)
C30 0.0197(9) 0.0329(10) 0.0277(10) 0.0015(8) 0.0016(7) 0.0137(8)
C31 0.0257(10) 0.0381(11) 0.0231(10) 0.0027(8) 0.0005(8) 0.0141(9)
C32 0.0396(13) 0.0329(12) 0.0460(14) 0.0073(10) -0.0050(10) 0.0131(10)
C33 0.0266(10) 0.0304(10) 0.0197(9) 0.0030(8) 0.0013(7) 0.0154(8)
C34 0.0228(9) 0.0274(10) 0.0229(9) 0.0030(8) 0.0010(7) 0.0122(8)
C35 0.0175(8) 0.0233(9) 0.0248(9) -0.0001(7) 0.0006(7) 0.0100(7)
C36 0.0216(9) 0.0269(10) 0.0272(10) 0.0045(8) 0.0020(8) 0.0103(8)
C37 0.0230(10) 0.0328(11) 0.0292(10) 0.0003(8) 0.0070(8) 0.0111(8)
C38 0.0242(10) 0.0265(10) 0.0408(12) -0.0025(9) 0.0038(9) 0.0137(8)
C39 0.0286(10) 0.0259(10) 0.0393(12) 0.0084(9) 0.0027(9) 0.0140(8)
C40 0.0233(9) 0.0306(10) 0.0264(10) 0.0044(8) 0.0032(8) 0.0117(8)
C41 0.0335(12) 0.0365(13) 0.0564(15) -0.0200(11) -0.0037(11) 0.0135(10)
C42 0.0615(17) 0.0279(12) 0.0718(18) 0.0014(12) -0.0322(14) 0.0143(11)
C43 0.0384(13) 0.0465(14) 0.0448(14) 0.0148(11) -0.0094(10) 0.0051(10)
C44 0.0239(10) 0.0382(12) 0.0269(10) 0.0010(9) 0.0050(8) 0.0067(8)
O1S 0.075(2) 0.096(3) 0.071(2) -0.020(2) 0.009(2) 0.025(2)
C1S 0.069(4) 0.109(5) 0.076(4) 0.040(3) 0.029(3) 0.059(4)
C2S 0.094(5) 0.161(6) 0.118(5) 0.054(5) -0.014(4) 0.029(4)
C3S 0.058(3) 0.087(4) 0.056(3) -0.008(2) 0.004(2) 0.043(3)
C4S 0.058(3) 0.084(4) 0.143(6) 0.052(4) 0.003(4) 0.021(3)
O1S' 0.075(2) 0.096(3) 0.071(2) -0.020(2) 0.009(2) 0.025(2)
C1S' 0.069(4) 0.109(5) 0.076(4) 0.040(3) 0.029(3) 0.059(4)
C2S' 0.094(5) 0.161(6) 0.118(5) 0.054(5) -0.014(4) 0.029(4)
C3S' 0.058(3) 0.087(4) 0.056(3) -0.008(2) 0.004(2) 0.043(3)
C4S' 0.058(3) 0.084(4) 0.143(6) 0.052(4) 0.003(4) 0.021(3)

loop_
_atom_type_symbol
_atom_type_description
_atom_type_scat_dispersion_real
_atom_type_scat_dispersion_imag
_atom_type_scat_source
C C 0.0033 0.0016 'International Tables Vol C Tables 4.2.6.8 and 6.1.1.4'
H H 0.0000 0.0000 'International Tables Vol C Tables 4.2.6.8 and 6.1.1.4'
N N 0.0061 0.0033 'International Tables Vol C Tables 4.2.6.8 and 6.1.1.4'
O O 0.0106 0.0060 'International Tables Vol C Tables 4.2.6.8 and 6.1.1.4'
Mg Mg 0.0486 0.0363 'International Tables Vol C Tables 4.2.6.8 and 6.1.1.4'

loop_
_geom_angle_atom_site_label_1
_geom_angle_atom_site_label_2
_geom_angle_atom_site_label_3
_geom_angle
_geom_angle_site_symmetry_1
_geom_angle_site_symmetry_3
O1 Mg1 O1 78.34(5) 2_655 .
O1 Mg1 O2 101.92(6) 2_655 .
O1 Mg1 O2 100.24(6) . .
O1 Mg1 C33 109.91(6) 2_655 .
O1 Mg1 C33 157.27(7) . .
O2 Mg1 C33 98.65(7) . .
O1 Mg1 N1 147.48(6) 2_655 .
O1 Mg1 N1 76.37(5) . .
O2 Mg1 N1 102.39(6) . .
C33 Mg1 N1 87.34(6) . .
O1 Mg1 Mg1 39.58(4) 2_655 2_655
O1 Mg1 Mg1 38.76(3) . 2_655
O2 Mg1 Mg1 104.34(5) . 2_655
C33 Mg1 Mg1 144.86(6) . 2_655
N1 Mg1 Mg1 112.69(5) . 2_655
C1 O1 Mg1 142.58(10) . 2_655
C1 O1 Mg1 115.42(10) . .
Mg1 O1 Mg1 101.66(5) 2_655 .
C41 O2 C44 104.70(16) . .
C41 O2 Mg1 125.83(13) . .
C44 O2 Mg1 121.15(11) . .
C2 N1 C21 118.90(15) . .
C2 N1 Mg1 110.21(12) . .
C21 N1 Mg1 128.56(11) . .
O1 C1 C5 117.19(14) . .
O1 C1 C13 111.29(14) . .
C5 C1 C13 107.05(14) . .
O1 C1 C2 108.71(13) . .
C5 C1 C2 100.59(14) . .
C13 C1 C2 111.58(14) . .
N1 C2 C3 131.48(16) . .
N1 C2 C1 118.24(16) . .
C3 C2 C1 109.24(15) . .
C12 C3 C4 119.56(18) . .
C12 C3 C2 134.88(18) . .
C4 C3 C2 105.52(15) . .
C9 C4 C5 123.33(18) . .
C9 C4 C3 123.09(18) . .
C5 C4 C3 113.58(17) . .
C6 C5 C4 119.44(18) . .
C6 C5 C1 131.56(18) . .
C4 C5 C1 108.73(16) . .
C5 C6 C7 118.0(2) . .
C8 C7 C6 122.8(2) . .
C7 C8 C9 120.3(2) . .
C4 C9 C10 115.9(2) . .
C4 C9 C8 116.04(19) . .
C10 C9 C8 128.0(2) . .
C11 C10 C9 120.9(2) . .
C10 C11 C12 122.5(2) . .
C3 C12 C11 117.9(2) . .
C20 C13 C14 119.03(16) . .
C20 C13 C1 119.02(16) . .
C14 C13 C1 121.90(15) . .
C15 C14 C19 117.88(18) . .
C15 C14 C13 123.31(18) . .
C19 C14 C13 118.65(17) . .
C14 C15 C16 120.4(2) . .
C17 C16 C15 120.9(2) . .
C16 C17 C18 119.7(2) . .
C17 C18 C19 119.8(2) . .
C18 C19 C14 121.3(2) . .
C22 C21 C26 121.38(16) . .
C22 C21 N1 118.37(16) . .
C26 C21 N1 120.19(16) . .
C23 C22 C21 117.97(18) . .
C23 C22 C27 119.86(18) . .
C21 C22 C27 122.17(17) . .
C24 C23 C22 121.50(19) . .
C25 C24 C23 119.52(17) . .
C24 C25 C26 121.73(18) . .
C25 C26 C21 117.80(17) . .
C25 C26 C30 119.32(17) . .
C21 C26 C30 122.82(16) . .
C22 C27 C29 110.6(2) . .
C22 C27 C28 111.18(18) . .
C29 C27 C28 111.4(2) . .
C26 C30 C31 109.67(16) . .
C26 C30 C32 112.60(17) . .
C31 C30 C32 110.04(17) . .
C34 C33 Mg1 168.37(16) . .
C33 C34 C35 177.5(2) . .
C40 C35 C36 118.06(17) . .
C40 C35 C34 120.98(17) . .
C36 C35 C34 120.94(17) . .
C37 C36 C35 120.57(18) . .
C38 C37 C36 120.71(19) . .
C37 C38 C39 119.23(18) . .
C40 C39 C38 120.54(19) . .
C39 C40 C35 120.88(19) . .
O2 C41 C42 102.93(19) . .
C43 C42 C41 105.61(19) . .
C44 C43 C42 104.2(2) . .
O2 C44 C43 105.55(19) . .
C4S O1S C1S 111.0(7) . .
O1S C1S C2S 95.6(7) . .
C3S C2S C1S 93.3(6) . .
C4S C3S C2S 93.1(7) . .
O1S C4S C3S 103.7(7) . .
C4S' O1S' C1S' 114.0(5) . .
O1S' C1S' C2S' 105.1(7) . .
C1S' C2S' C3S' 97.3(7) . .
C4S' C3S' C2S' 106.2(9) . .
O1S' C4S' C3S' 103.4(6) . .

loop_
_geom_bond_atom_site_label_1
_geom_bond_atom_site_label_2
_geom_bond_distance
_geom_bond_site_symmetry_2
Mg1 O1 1.9995(13) 2_655
Mg1 O1 2.0350(13) .
Mg1 O2 2.0578(14) .
Mg1 C33 2.1383(19) .
Mg1 N1 2.2833(16) .
Mg1 Mg1 3.1280(11) 2_655
O1 C1 1.384(2) .
O1 Mg1 1.9995(13) 2_655
O2 C41 1.431(3) .
O2 C44 1.441(2) .
N1 C2 1.268(2) .
N1 C21 1.436(2) .
C1 C5 1.524(3) .
C1 C13 1.546(2) .
C1 C2 1.548(2) .
C2 C3 1.468(3) .
C3 C12 1.373(3) .
C3 C4 1.404(3) .
C4 C9 1.398(3) .
C4 C5 1.400(3) .
C5 C6 1.358(3) .
C6 C7 1.413(3) .
C7 C8 1.359(3) .
C8 C9 1.410(3) .
C9 C10 1.409(3) .
C10 C11 1.365(3) .
C11 C12 1.404(3) .
C13 C20 1.319(3) .
C13 C14 1.484(2) .
C14 C15 1.384(3) .
C14 C19 1.390(3) .
C15 C16 1.386(3) .
C16 C17 1.364(4) .
C17 C18 1.373(4) .
C18 C19 1.380(3) .
C21 C22 1.391(3) .
C21 C26 1.400(3) .
C22 C23 1.391(3) .
C22 C27 1.508(3) .
C23 C24 1.370(3) .
C24 C25 1.369(3) .
C25 C26 1.386(3) .
C26 C30 1.510(3) .
C27 C29 1.510(4) .
C27 C28 1.531(4) .
C30 C31 1.524(3) .
C30 C32 1.529(3) .
C33 C34 1.210(3) .
C34 C35 1.433(3) .
C35 C40 1.391(3) .
C35 C36 1.395(3) .
C36 C37 1.381(3) .
C37 C38 1.375(3) .
C38 C39 1.381(3) .
C39 C40 1.376(3) .
C41 C42 1.540(4) .
C42 C43 1.496(4) .
C43 C44 1.478(3) .
O1S C4S 1.409(8) .
O1S C1S 1.419(8) .
C1S C2S 1.601(9) .
C2S C3S 1.553(8) .
C3S C4S 1.466(8) .
O1S' C4S' 1.362(7) .
O1S' C1S' 1.451(7) .
C1S' C2S' 1.542(9) .
C2S' C3S' 1.548(9) .
C3S' C4S' 1.502(8) .
